data_7215687
loop_
_publ_author_name
'Terra, Joice'
'Dourado, Erico Rodrigues'
'Eon, Jean-Guillaume'
'Ellis, Donald E.'
'Gonzalez, Gabriela'
'Rossi, Alexandre Malta'

_publ_section_title
;
 The structure of strontium-doped hydroxyapatite: an experimental and
 theoretical study.
;
_journal_issue 3
_journal_name_full 'Physical chemistry chemical physics : PCCP'
_journal_page_first 568
_journal_page_last 577
_journal_paper_doi 10.1039/b802841a
_journal_volume 11
_journal_year 2009
_chemical_formula_moiety ' Ca9.045 O26 P6 Sr0.955 '
_chemical_formula_structural ' Ca9.045 Sr0.955 (P O4)6 (O H)2 '
_chemical_formula_sum 'Ca9.045 O26 P6 Sr0.955'
_chemical_formula_weight 1048.0096
_chemical_name_systematic ' ?'
_space_group_IT_number 176
_symmetry_cell_setting hexagonal
_symmetry_space_group_name_Hall '-P 6c'
_symmetry_space_group_name_H-M 'P 63/m'
_cell_angle_alpha 90.00000
_cell_angle_beta 90.00000
_cell_angle_gamma 120.00000
_cell_formula_units_Z 1
_cell_length_a 9.470575(243)
_cell_length_b 9.470575(243)
_cell_length_c 6.923240(185)
_cell_measurement_temperature 298
_cell_volume 537.77(2)
_computing_structure_refinement FULLPROF
_diffrn_detector ' area detector'
_diffrn_detector_type ' MAR345 '
_diffrn_measurement_device_type 'Goniometer in transmission geometry'
_diffrn_radiation_type synchrotron
_diffrn_radiation_wavelength 0.13845
_diffrn_source 'Synchrotron, ID15, ESRF'
_exptl_crystal_colour ' white '
_exptl_crystal_density_diffrn 3.2361
_pd_instr_location ' ?'
_pd_meas_2theta_range_inc 0.011344
_pd_meas_2theta_range_max 13.03471
_pd_meas_2theta_range_min 0.01153
_pd_meas_number_of_points 1150
_pd_proc_2theta_range_inc 0.011344
_pd_proc_2theta_range_max 13.0257
_pd_proc_2theta_range_min 0.0026
_pd_proc_ls_pref_orient_corr ' ?'
_pd_proc_ls_prof_R_factor 1.5287
_pd_proc_ls_prof_wR_expected 1.8651
_pd_proc_ls_prof_wR_factor 1.9999
_pd_proc_wavelength 0.138452
_pd_spec_mounting ' ?'
_refine_ls_number_parameters 65
_refine_ls_number_reflns 974
_refine_ls_number_restraints 0
_refine_ls_R_I_factor 1.8913
_refine_ls_shift/su_max 0
_cod_data_source_file b802841a-sr10b2.cif
_cod_data_source_block HASr
_cod_depositor_comments
;
The following automatic conversions were performed:

'_symmetry_cell_setting' value 'Hexagonal' changed to 'hexagonal'
according to
/usr/data/users/saulius/automatic-downloads/retrospective/RSC/lib/dictionaries/cif_core.dic
dictionary named 'cif_core.dic' version 2.4.2 from 2011-04-26.

Automatic conversion script
Id: cif_fix_values 2281 2013-09-26 08:29:07Z andrius 
;
_cod_original_sg_symbol_H-M 'P 63/M'
_cod_original_formula_sum ' Ca9.045 O26 P6 Sr0.955 '
_cod_database_code 7215687

loop_
_symmetry_equiv_pos_as_xyz
x,y,z
x-y,x,z+1/2
-y,x-y,z
-x,-y,z+1/2
-x+y,-x,z
y,-x+y,z+1/2
-x,-y,-z
-x+y,-x,-z+1/2
y,-x+y,-z
x,y,-z+1/2
x-y,x,-z
-y,x-y,-z+1/2

loop_
_atom_site_label
_atom_site_fract_x
_atom_site_fract_y
_atom_site_fract_z
_atom_site_U_iso_or_equiv
_atom_site_occupancy
_atom_site_adp_type
_atom_site_type_symbol
OIII 0.3398(4) 0.2566(5) 0.0731(5) 0.0162(14) 1.00000 Uiso O
Ca1 0.33333 0.66666 0.0001(4) 0.0104(8) 0.915(5) Uiso CA
Ca2 0.2443(2) -0.0096(3) 0.25000 0.0106(5) 0.898(4) Uiso CA
Sr1 0.33333 0.66666 0.0001(4) 0.0104(8) 0.085(5) Uiso SR
Sr2 0.2443(2) -0.0096(3) 0.25000 0.0106(5) 0.102(4) Uiso SR
P 0.3991(3) 0.3703(3) 0.25000 0.0133(9) 1.00000 Uiso P
OI 0.3310(6) 0.4835(6) 0.25000 0.0061(18) 1.00000 Uiso O
OII 0.5862(7) 0.4638(7) 0.25000 0.0096(16) 1.00000 Uiso O
OH 0.00000 0.00000 0.1922(13) 0.0096(16) 0.50000 Uiso O

loop_
_atom_type_symbol
_atom_type_scat_Cromer_Mann_a1
_atom_type_scat_Cromer_Mann_b1
_atom_type_scat_Cromer_Mann_a2
_atom_type_scat_Cromer_Mann_b2
_atom_type_scat_Cromer_Mann_a3
_atom_type_scat_Cromer_Mann_b3
_atom_type_scat_Cromer_Mann_a4
_atom_type_scat_Cromer_Mann_b4
_atom_type_scat_Cromer_Mann_c
_atom_type_scat_dispersion_real
_atom_type_scat_dispersion_imag
_atom_type_scat_source
o 3.04850 13.27710 2.28680 5.70110 1.54630 0.32390 0.86700 32.90890 0.25080 0.00300 0.00400 International_Tables_for_Crystallography_Vol.C(1991)_Tables_6.1.1.4_and_6.1.1.5
ca 8.62660 10.44210 7.38730 0.65990 1.58990 85.74840 1.02110 178.43700 1.37510 0.13700 0.19300 International_Tables_for_Crystallography_Vol.C(1991)_Tables_6.1.1.4_and_6.1.1.5
sr 17.56630 1.55640 9.81840 14.09880 5.42200 0.16640 2.66940 132.37601 2.50640 -0.23000 2.20300 International_Tables_for_Crystallography_Vol.C(1991)_Tables_6.1.1.4_and_6.1.1.5
p 6.43450 1.90670 4.17910 27.15700 1.78000 0.52600 1.49080 68.16450 1.11490 0.05500 0.05800 International_Tables_for_Crystallography_Vol.C(1991)_Tables_6.1.1.4_and_6.1.1.5

loop_
_geom_angle_atom_site_label_1
_geom_angle_atom_site_label_2
_geom_angle_atom_site_label_3
_geom_angle
_geom_angle_site_symmetry_1
_geom_angle_site_symmetry_3
OIII OIII Ca1 100.25(20) 10_555 7_665
OIII OIII Ca2 61.03(20) 10_555 .
OIII OIII Ca2 161.2(2) 10_555 2_554
OIII OIII Sr1 100.25(20) 10_555 9_555
OIII OIII Sr2 61.03(20) 10_555 10_555
OIII OIII Sr2 161.2(2) 10_555 11_555
OIII OIII P 37.3(2) 10_555 10_555
OIII OIII OI 60.8(3) 10_555 .
OIII OIII OII 60.6(2) 10_555 .
OIII OIII OII 65.8(3) 10_555 3_655
Ca1 OIII Ca2 98.15(15) 7_665 .
Ca1 OIII Ca2 98.49(14) 7_665 2_554
Ca1 OIII Sr2 98.15(15) 7_665 10_555
Ca1 OIII Sr2 98.49(14) 7_665 11_555
Ca1 OIII P 89.6(2) 7_665 .
Ca1 OIII OI 111.4(3) 7_665 .
Ca1 OIII OII 54.32(19) 7_665 .
Ca1 OIII OII 49.7(2) 7_665 3_655
Ca2 OIII Ca2 117.82(17) . .
Ca2 OIII Sr1 98.15(15) . 9_555
Ca2 OIII Sr2 117.82(17) . 10_555
Ca2 OIII P 97.8(3) . .
Ca2 OIII OI 117.9(3) . .
Ca2 OIII OII 105.9(3) . .
Ca2 OIII OII 50.7(2) . 3_655
Ca2 OIII Sr1 98.49(14) 11_555 9_555
Ca2 OIII Sr2 117.82(17) 11_555 11_555
Ca2 OIII P 141.60(18) 11_555 .
Ca2 OIII OI 110.2(2) 11_555 .
Ca2 OIII OII 131.9(2) 11_555 .
Ca2 OIII OII 129.7(3) 11_555 3_655
Sr1 OIII Sr2 98.15(15) 9_555 10_555
Sr1 OIII Sr2 98.49(14) 9_555 11_555
Sr1 OIII P 89.6(2) 9_555 .
Sr1 OIII OI 111.4(3) 9_555 .
Sr1 OIII OII 54.32(19) 9_555 .
Sr1 OIII OII 49.7(2) 9_555 3_655
Sr2 OIII Sr2 117.82(17) 10_555 11_555
Sr2 OIII P 97.8(3) 10_555 .
Sr2 OIII OI 117.9(3) 10_555 .
Sr2 OIII OII 105.9(3) 10_555 .
Sr2 OIII OII 50.7(2) 10_555 3_655
Sr2 OIII P 141.60(18) 2_554 10_555
Sr2 OIII OI 110.2(2) 2_554 .
Sr2 OIII OII 131.9(2) 2_554 .
Sr2 OIII OII 129.7(3) 2_554 3_655
P OIII OI 33.9(3) . .
P OIII OII 35.7(2) . .
P OIII OII 83.4(4) . 3_655
OI OIII OII 60.4(3) 10_555 .
OI OIII OII 117.3(4) 10_555 3_655
OII OIII OII 66.2(3) 10_555 3_655
OIII Ca1 OIII 116.9(3) 7_665 7_665
OIII Ca1 OIII 116.91(18) 7_665 9_565
OIII Ca1 OI 85.98(19) 7_665 .
OIII Ca1 OI 69.33(20) 7_665 3_665
OIII Ca1 OI 143.2(3) 7_665 5_565
OIII Ca1 OII 124.4(3) 7_665 2_554
OIII Ca1 OII 55.44(19) 7_665 4_664
OIII Ca1 OII 68.1(3) 7_665 9_565
OIII Ca1 OIII 116.9(3) 9_565 11_555
OIII Ca1 OI 143.2(4) 9_565 .
OIII Ca1 OI 86.0(2) 9_565 3_665
OIII Ca1 OI 69.3(2) 9_565 5_565
OIII Ca1 OII 68.1(2) 9_565 2_554
OIII Ca1 OII 124.4(4) 9_565 4_664
OIII Ca1 OII 55.4(2) 9_565 6_564
OIII Ca1 OI 69.33(18) 11_555 .
OIII Ca1 OI 143.2(2) 11_555 3_665
OIII Ca1 OI 86.0(2) 11_555 5_565
OIII Ca1 OII 55.4(2) 11_555 2_554
OIII Ca1 OII 68.1(2) 11_555 4_664
OIII Ca1 OII 124.4(3) 11_555 6_564
OI Ca1 OI 75.4(2) 10_555 3_665
OI Ca1 OI 75.4(3) 10_555 5_565
OI Ca1 OII 124.1(3) 10_555 2_554
OI Ca1 OII 92.12(19) 10_555 4_664
OI Ca1 OII 153.9(3) 10_555 6_564
OI Ca1 OI 75.4(2) 12_665 5_565
OI Ca1 OII 153.9(3) 12_665 2_554
OI Ca1 OII 124.1(3) 12_665 4_664
OI Ca1 OII 92.12(15) 12_665 9_565
OI Ca1 OII 92.12(17) 8_565 2_554
OI Ca1 OII 153.9(4) 8_565 4_664
OI Ca1 OII 124.1(2) 8_565 6_564
OII Ca1 OII 75.9(4) 11_555 4_664
OII Ca1 OII 75.9(2) 11_555 6_564
OII Ca1 OII 75.9(3) 7_665 6_564
OIII Ca2 OIII 135.0(3) . 6_555
OIII Ca2 OIII 77.9(2) . 9_555
OIII Ca2 OIII 57.94(19) . 10_555
OIII Ca2 OI 150.7(3) . 5_555
OIII Ca2 OII 74.7(3) . 3_655
OIII Ca2 OH 75.63(17) . .
OIII Ca2 OH 85.1(2) . 8_555
OIII Ca2 OIII 142.4(3) 6_555 9_555
OIII Ca2 OIII 77.9(2) 6_555 10_555
OIII Ca2 OI 72.8(2) 6_555 5_555
OIII Ca2 OII 86.5(2) 6_555 3_655
OIII Ca2 OH 111.1(3) 6_555 .
OIII Ca2 OH 92.5(3) 6_555 8_555
OIII Ca2 OIII 135.0(3) 9_555 10_555
OIII Ca2 OI 72.8(2) 9_555 5_555
OIII Ca2 OII 86.5(2) 9_555 3_655
OIII Ca2 OH 92.5(3) 9_555 .
OIII Ca2 OH 111.1(3) 9_555 8_555
OIII Ca2 OI 150.7(3) 10_555 5_555
OIII Ca2 OII 74.7(3) 10_555 3_655
OIII Ca2 OH 85.1(2) 10_555 .
OIII Ca2 OH 75.63(17) 10_555 8_555
OI Ca2 OII 102.9(3) 5_555 3_655
OI Ca2 OH 105.6(3) 5_555 .
OI Ca2 OH 105.6(3) 5_555 8_555
OII Ca2 OH 149.8(4) 12_655 .
OII Ca2 OH 149.8(4) 12_655 8_555
OH Ca2 OH 19.24(14) 5_555 8_555
OIII Sr1 OIII 116.9(3) 7_665 7_665
OIII Sr1 OIII 116.91(18) 7_665 9_565
OIII Sr1 OI 85.98(19) 7_665 .
OIII Sr1 OI 69.33(20) 7_665 3_665
OIII Sr1 OI 143.2(3) 7_665 5_565
OIII Sr1 OII 124.4(3) 7_665 2_554
OIII Sr1 OII 55.44(19) 7_665 4_664
OIII Sr1 OII 68.1(3) 7_665 6_564
OIII Sr1 OIII 116.9(3) 9_565 11_555
OIII Sr1 OI 143.2(4) 9_565 .
OIII Sr1 OI 86.0(2) 9_565 3_665
OIII Sr1 OI 69.3(2) 9_565 5_565
OIII Sr1 OII 68.1(2) 9_565 2_554
OIII Sr1 OII 124.4(4) 9_565 4_664
OIII Sr1 OII 55.4(2) 9_565 6_564
OIII Sr1 OI 69.33(18) 11_555 .
OIII Sr1 OI 143.2(2) 11_555 3_665
OIII Sr1 OI 86.0(2) 11_555 5_565
OIII Sr1 OII 55.4(2) 11_555 2_554
OIII Sr1 OII 68.1(2) 11_555 4_664
OIII Sr1 OII 124.4(3) 11_555 6_564
OI Sr1 OI 75.4(2) . 3_665
OI Sr1 OI 75.4(3) . 5_565
OI Sr1 OII 124.1(3) . 2_554
OI Sr1 OII 92.12(19) . 4_664
OI Sr1 OII 153.9(3) . 6_564
OI Sr1 OI 75.4(2) 12_665 5_565
OI Sr1 OII 153.9(3) 12_665 2_554
OI Sr1 OII 124.1(3) 12_665 4_664
OI Sr1 OII 92.12(15) 12_665 6_564
OI Sr1 OII 92.12(17) 8_565 2_554
OI Sr1 OII 153.9(4) 8_565 4_664
OI Sr1 OII 124.1(2) 8_565 6_564
OII Sr1 OII 75.9(4) 11_555 4_664
OII Sr1 OII 75.9(2) 11_555 6_564
OII Sr1 OII 75.9(3) 7_665 6_564
OIII Sr2 OIII 135.0(3) . 6_555
OIII Sr2 OIII 77.9(2) . 9_555
OIII Sr2 OIII 57.94(19) . 10_555
OIII Sr2 OI 150.7(3) . 5_555
OIII Sr2 OII 74.7(3) . 3_655
OIII Sr2 OH 75.63(17) . .
OIII Sr2 OH 85.1(2) . 8_555
OIII Sr2 OIII 142.4(3) 6_555 9_555
OIII Sr2 OIII 77.9(2) 6_555 10_555
OIII Sr2 OI 72.8(2) 6_555 5_555
OIII Sr2 OII 86.5(2) 6_555 3_655
OIII Sr2 OH 111.1(3) 6_555 .
OIII Sr2 OH 92.5(3) 6_555 8_555
OIII Sr2 OIII 135.0(3) 9_555 10_555
OIII Sr2 OI 72.8(2) 9_555 5_555
OIII Sr2 OII 86.5(2) 9_555 3_655
OIII Sr2 OH 92.5(3) 9_555 .
OIII Sr2 OH 111.1(3) 9_555 8_555
OIII Sr2 OI 150.7(3) 10_555 5_555
OIII Sr2 OII 74.7(3) 10_555 3_655
OIII Sr2 OH 85.1(2) 10_555 .
OIII Sr2 OH 75.63(17) 10_555 8_555
OI Sr2 OII 102.9(3) 5_555 3_655
OI Sr2 OH 105.6(3) 5_555 .
OI Sr2 OH 105.6(3) 5_555 8_555
OII Sr2 OH 149.8(4) 12_655 .
OII Sr2 OH 149.8(4) 12_655 8_555
OH Sr2 OH 19.24(14) 5_555 8_555
OIII P OIII 105.4(4) . 10_555
OIII P OI 111.3(6) . 10_555
OIII P OII 108.4(4) . .
OIII P OI 111.3(6) 10_555 .
OIII P OII 108.4(4) 10_555 .
OI P OII 111.8(7) 10_555 .
OIII OI OIII 58.4(3) . 10_555
OIII OI Ca1 105.7(3) . .
OIII OI Ca1 164.0(3) . 8_565
OIII OI Ca2 79.5(2) . 3_555
OIII OI Sr1 105.7(3) . .
OIII OI Sr1 164.0(3) . 8_565
OIII OI Sr2 79.5(2) . 3_555
OIII OI P 34.9(4) . 10_555
OIII OI OI 137.4(4) . 3_665
OIII OI OI 140.8(4) . 5_565
OIII OI OII 59.5(3) . .
OIII OI Ca1 164.0(3) 10_555 .
OIII OI Ca1 105.7(3) 10_555 8_565
OIII OI Ca2 79.5(2) 10_555 3_555
OIII OI Sr1 164.0(3) 10_555 .
OIII OI Sr1 105.7(3) 10_555 8_565
OIII OI Sr2 79.5(2) 10_555 3_555
OIII OI P 34.9(4) 10_555 .
OIII OI OI 137.4(4) 10_555 3_665
OIII OI OI 140.8(4) 10_555 5_565
OIII OI OII 59.5(3) 10_555 .
Ca1 OI Ca1 90.2(2) . 8_565
Ca1 OI Ca2 100.21(17) . 3_555
Ca1 OI Sr1 90.2(2) . 8_565
Ca1 OI Sr2 100.21(17) . 3_555
Ca1 OI P 130.7(4) . .
Ca1 OI OI 52.32(19) . 3_665
Ca1 OI OI 52.3(2) . 5_565
Ca1 OI OII 112.6(4) . .
Ca1 OI Ca2 100.21(17) 3_665 3_555
Ca1 OI Sr1 90.2(2) 3_665 8_565
Ca1 OI Sr2 100.21(17) 3_665 3_555
Ca1 OI P 130.7(4) 3_665 .
Ca1 OI OI 52.32(19) 3_665 3_665
Ca1 OI OI 52.3(2) 3_665 5_565
Ca1 OI OII 112.6(4) 3_665 .
Ca2 OI Sr1 100.21(17) 3_555 .
Ca2 OI Sr1 100.21(17) 3_555 8_565
Ca2 OI P 97.9(3) 3_555 .
Ca2 OI OI 134.5(2) 3_555 3_665
Ca2 OI OI 74.5(3) 3_555 5_565
Ca2 OI OII 132.4(4) 3_555 .
Sr1 OI Sr1 90.2(2) 5_565 8_565
Sr1 OI Sr2 100.21(17) 5_565 3_555
Sr1 OI P 130.7(4) 5_565 .
Sr1 OI OI 52.32(19) 5_565 3_665
Sr1 OI OI 52.3(2) 5_565 5_565
Sr1 OI OII 112.6(4) 5_565 .
Sr1 OI Sr2 100.21(17) 10_555 3_555
Sr1 OI P 130.7(4) 10_555 .
Sr1 OI OI 52.32(19) 10_555 3_665
Sr1 OI OI 52.3(2) 10_555 5_565
Sr1 OI OII 112.6(4) 10_555 .
Sr2 OI P 97.9(3) 12_555 .
Sr2 OI OI 134.5(2) 12_555 3_665
Sr2 OI OI 74.5(3) 12_555 5_565
Sr2 OI OII 132.4(4) 12_555 .
P OI OI 127.5(5) 10_555 3_665
P OI OI 172.5(6) 10_555 5_565
P OI OII 34.5(4) 10_555 .
OI OI OI 60.0(3) 3_665 5_565
OI OI OII 93.0(4) 3_665 .
OI OI OII 153.0(5) 5_565 .
OIII OII OIII 124.4(2) . 5_665
OIII OII OIII 165.4(2) . 8_665
OIII OII OIII 58.8(2) . 10_555
OIII OII Ca1 110.7(2) . 2_655
OIII OII Ca1 70.2(2) . 7_665
OIII OII Ca2 135.3(2) . 5_665
OIII OII Sr1 110.7(2) . 2_655
OIII OII Sr1 70.2(2) . 7_665
OIII OII Sr2 135.3(2) . 5_665
OIII OII P 35.9(3) . .
OIII OII OI 60.2(3) . .
OIII OII OIII 48.36(18) 5_665 8_665
OIII OII OIII 165.4(2) 5_665 10_555
OIII OII Ca1 96.3(2) 5_665 2_655
OIII OII Ca1 62.16(20) 5_665 7_665
OIII OII Ca2 54.7(2) 5_665 5_665
OIII OII Sr1 96.3(2) 5_665 2_655
OIII OII Sr1 62.16(20) 5_665 7_665
OIII OII Sr2 54.7(2) 5_665 5_665
OIII OII P 155.1(3) 5_665 .
OIII OII OI 134.4(4) 5_665 .
OIII OII OIII 124.4(2) 8_665 10_555
OIII OII Ca1 62.16(20) 8_665 2_655
OIII OII Ca1 96.3(2) 8_665 7_665
OIII OII Ca2 54.7(2) 8_665 5_665
OIII OII Sr1 62.16(20) 8_665 2_655
OIII OII Sr1 96.3(2) 8_665 7_665
OIII OII Sr2 54.7(2) 8_665 5_665
OIII OII P 155.1(3) 8_665 .
OIII OII OI 134.4(4) 8_665 .
OIII OII Ca1 70.2(2) 10_555 2_655
OIII OII Ca1 110.7(2) 10_555 7_665
OIII OII Ca2 135.3(2) 10_555 5_665
OIII OII Sr1 70.2(2) 10_555 2_655
OIII OII Sr1 110.7(2) 10_555 7_665
OIII OII Sr2 135.3(2) 10_555 5_665
OIII OII P 35.9(3) 10_555 .
OIII OII OI 60.2(3) 10_555 .
Ca1 OII Ca1 89.5(2) 6_555 7_665
Ca1 OII Ca2 113.8(2) 6_555 5_665
Ca1 OII Sr1 89.5(2) 6_555 7_665
Ca1 OII Sr2 113.8(2) 6_555 5_665
Ca1 OII P 105.6(3) 6_555 .
Ca1 OII OI 126.0(4) 6_555 .
Ca1 OII Ca2 113.8(2) 4_665 5_665
Ca1 OII Sr1 89.5(2) 4_665 7_665
Ca1 OII Sr2 113.8(2) 4_665 5_665
Ca1 OII P 105.6(3) 4_665 .
Ca1 OII OI 126.0(4) 4_665 .
Ca2 OII Sr1 113.8(2) 5_665 2_655
Ca2 OII Sr1 113.8(2) 5_665 7_665
Ca2 OII P 123.1(3) 5_665 .
Ca2 OII OI 89.5(3) 5_665 .
Sr1 OII Sr1 89.5(2) 2_655 7_665
Sr1 OII Sr2 113.8(2) 2_655 5_665
Sr1 OII P 105.6(3) 2_655 .
Sr1 OII OI 126.0(4) 2_655 .
Sr1 OII Sr2 113.8(2) 7_665 5_665
Sr1 OII P 105.6(3) 7_665 .
Sr1 OII OI 126.0(4) 7_665 .
Sr2 OII P 123.1(3) 8_665 .
Sr2 OII OI 89.5(3) 8_665 .
P OII OI 33.7(4) 10_555 .
Ca2 OH Ca2 117.3(2) . 5_555
Ca2 OH Ca2 117.26(13) . 3_555
Ca2 OH Sr2 117.3(2) . 5_555
Ca2 OH Sr2 117.26(13) . 3_555
Ca2 OH OH 99.6(4) . 7_555
Ca2 OH OH 80.4(9) . 8_556
Ca2 OH Ca2 117.26(17) 12_555 3_555
Ca2 OH Sr2 117.3(2) 12_555 3_555
Ca2 OH Sr2 117.26(17) 12_555 5_555
Ca2 OH OH 99.6(4) 12_555 7_555
Ca2 OH OH 80.4(9) 12_555 3_555
Ca2 OH Sr2 117.26(13) 3_555 5_555
Ca2 OH Sr2 117.26(17) 3_555 5_555
Ca2 OH OH 99.6(4) 3_555 7_555
Ca2 OH OH 80.4(9) 3_555 8_556
Sr2 OH Sr2 117.3(2) 10_555 3_555
Sr2 OH Sr2 117.26(13) 10_555 5_555
Sr2 OH OH 99.6(4) 10_555 7_555
Sr2 OH OH 80.4(9) 10_555 8_556
Sr2 OH Sr2 117.26(17) 5_555 5_555
Sr2 OH OH 99.6(4) 5_555 7_555
Sr2 OH OH 80.4(9) 5_555 8_556
Sr2 OH OH 99.6(4) 8_555 7_555
Sr2 OH OH 80.4(9) 8_555 8_556
OH OH OH 180.0(15) 7_555 8_556

loop_
_geom_bond_atom_site_label_1
_geom_bond_atom_site_label_2
_geom_bond_distance
_geom_bond_site_symmetry_2
OIII OIII 2.449(5) 10_555
OIII Ca1 2.849(4) 7_665
OIII Ca2 2.529(5) .
OIII Ca2 2.363(4) 2_554
OIII Sr1 2.849(4) 7_665
OIII Sr2 2.529(5) .
OIII Sr2 2.363(4) 2_554
OIII P 1.540(4) .
OIII OI 2.511(7) .
OIII OII 2.493(5) .
OIII OII 2.990(9) 3_655
Ca1 OIII 2.849(4) 7_665
Ca1 OIII 2.849(5) 9_565
Ca1 OIII 2.849(3) 11_555
Ca1 OI 2.442(5) .
Ca1 OI 2.442(3) 3_665
Ca1 OI 2.442(5) 5_565
Ca1 OII 2.459(5) 2_554
Ca1 OII 2.459(6) 4_664
Ca1 OII 2.459(4) 6_564
Ca2 OIII 2.529(5) .
Ca2 OIII 2.363(4) 6_555
Ca2 OIII 2.363(4) 9_555
Ca2 OIII 2.529(5) 10_555
Ca2 OI 2.716(6) 5_555
Ca2 OII 2.398(6) 3_655
Ca2 OH 2.394(3) .
Ca2 OH 2.394(3) 8_555
Sr1 OIII 2.849(4) 7_665
Sr1 OIII 2.849(5) 9_565
Sr1 OIII 2.849(3) 11_555
Sr1 OI 2.442(5) .
Sr1 OI 2.442(3) 3_665
Sr1 OI 2.442(5) 5_565
Sr1 OII 2.459(5) 2_554
Sr1 OII 2.459(6) 4_664
Sr1 OII 2.459(4) 6_564
Sr2 OIII 2.529(5) .
Sr2 OIII 2.363(4) 6_555
Sr2 OIII 2.363(4) 9_555
Sr2 OIII 2.529(5) 10_555
Sr2 OI 2.716(6) 5_555
Sr2 OII 2.398(6) 3_655
Sr2 OH 2.394(3) .
Sr2 OH 2.394(3) 8_555
P OIII 1.540(4) .
P OIII 1.540(4) 10_555
P OI 1.502(8) .
P OII 1.535(6) .
OI OIII 2.511(7) .
OI OIII 2.511(7) 10_555
OI Ca1 2.442(5) .
OI Ca1 2.442(5) 8_565
OI Ca2 2.716(5) 3_555
OI Sr1 2.442(5) .
OI Sr1 2.442(5) 8_565
OI Sr2 2.716(5) 3_555
OI P 1.502(8) .
OI OI 2.986(7) 3_665
OI OI 2.986(10) 5_565
OI OII 2.515(10) .
OII OIII 2.493(5) .
OII OIII 2.990(6) 5_665
OII OIII 2.990(6) 8_665
OII OIII 2.493(5) 10_555
OII Ca1 2.459(6) 2_655
OII Ca1 2.459(6) 7_665
OII Ca2 2.398(6) 5_665
OII Sr1 2.459(6) 2_655
OII Sr1 2.459(6) 7_665
OII Sr2 2.398(6) 5_665
OII P 1.535(6) .
OII OI 2.515(10) .
OH Ca2 2.394(3) .
OH Ca2 2.394(3) 3_555
OH Ca2 2.394(2) 5_555
OH Sr2 2.394(3) .
OH Sr2 2.394(3) 3_555
OH Sr2 2.394(2) 5_555
OH OH 2.661(13) 7_555
OH OH 0.800(13) 8_555
